data_4067519
loop_
_publ_author_name
'Kozlov, V. A.'
'Aleksanyan, D. V.'
'Nelyubina, Yu. V.'
'Lyssenko, K. A.'
'Vasil&#x2019;ev, A. A.'
'Petrovskii, P. V.'
'Odinets, I. L.'

_publ_section_title
;
 Cyclopalladation ofmeta-(Diphenylthiophosphoryloxy)benzaldimines:NCSand
 UnexpectedNCO5,6-Membered Pincer Palladium Complexes
;
_journal_issue 9
_journal_name_full Organometallics
_journal_page_first 2054
_journal_paper_doi 10.1021/om9009894
_journal_volume 29
_journal_year 2010
_chemical_formula_moiety 'C23 H23 Cl N O P Pd S'
_chemical_formula_sum 'C23 H23 Cl N O P Pd S'
_chemical_formula_weight 534.30
_chemical_name_systematic
; 
 ? 
;
_space_group_IT_number 61
_symmetry_cell_setting orthorhombic
_symmetry_space_group_name_Hall '-P 2ac 2ab'
_symmetry_space_group_name_H-M 'P b c a'
_atom_sites_solution_hydrogens geom
_atom_sites_solution_primary direct
_atom_sites_solution_secondary difmap
_audit_creation_method SHELXL-97
_cell_angle_alpha 90.00
_cell_angle_beta 90.00
_cell_angle_gamma 90.00
_cell_formula_units_Z 8
_cell_length_a 15.550(3)
_cell_length_b 16.818(4)
_cell_length_c 16.818(4)
_cell_measurement_reflns_used 2988
_cell_measurement_temperature 100(2)
_cell_measurement_theta_max 30
_cell_measurement_theta_min 3
_cell_volume 4398.2(17)
_computing_cell_refinement 'APEX2 (Bruker, 2005)'
_computing_data_collection 'APEX2 (Bruker, 2005)'
_computing_data_reduction 'APEX2 (Bruker, 2005)'
_computing_molecular_graphics 'SHELXTL ver. 5.1 (Sheldrick, 1998b)'
_computing_publication_material 'SHELXTL ver. 5.1 (Sheldrick, 1998b)'
_computing_structure_refinement 'SHELXTL ver. 5.1 (Sheldrick, 1998b)'
_computing_structure_solution 'SHELXTL ver. 5.1 (Sheldrick, 1998b)'
_diffrn_ambient_temperature 100(2)
_diffrn_measured_fraction_theta_full 1.000
_diffrn_measured_fraction_theta_max 1.000
_diffrn_measurement_device_type 'Bruker SMART APEX2 CCD area detector'
_diffrn_measurement_method 'phi and omega scans'
_diffrn_radiation_monochromator graphite
_diffrn_radiation_source 'fine-focus sealed tube'
_diffrn_radiation_type MoK\a
_diffrn_radiation_wavelength 0.71073
_diffrn_reflns_av_R_equivalents 0.0405
_diffrn_reflns_av_sigmaI/netI 0.0207
_diffrn_reflns_limit_h_max 21
_diffrn_reflns_limit_h_min -21
_diffrn_reflns_limit_k_max 22
_diffrn_reflns_limit_k_min -22
_diffrn_reflns_limit_l_max 22
_diffrn_reflns_limit_l_min -22
_diffrn_reflns_number 51336
_diffrn_reflns_theta_full 29.00
_diffrn_reflns_theta_max 29.00
_diffrn_reflns_theta_min 2.16
_exptl_absorpt_coefficient_mu 1.148
_exptl_absorpt_correction_T_max 0.847
_exptl_absorpt_correction_T_min 0.743
_exptl_absorpt_correction_type multi-scan
_exptl_absorpt_process_details 'APEX2 (Bruker, 2005)'
_exptl_crystal_colour colorless
_exptl_crystal_density_diffrn 1.614
_exptl_crystal_density_method 'not measured'
_exptl_crystal_description prism
_exptl_crystal_F_000 2160
_exptl_crystal_size_max 0.25
_exptl_crystal_size_mid 0.25
_exptl_crystal_size_min 0.15
_refine_diff_density_max 0.535
_refine_diff_density_min -0.388
_refine_diff_density_rms 0.069
_refine_ls_extinction_method none
_refine_ls_goodness_of_fit_ref 1.001
_refine_ls_hydrogen_treatment constr
_refine_ls_matrix_type full
_refine_ls_number_parameters 262
_refine_ls_number_reflns 5857
_refine_ls_number_restraints 0
_refine_ls_restrained_S_all 1.001
_refine_ls_R_factor_all 0.0283
_refine_ls_R_factor_gt 0.0212
_refine_ls_shift/su_max 0.003
_refine_ls_shift/su_mean 0.000
_refine_ls_structure_factor_coef Fsqd
_refine_ls_weighting_details 'calc w=1/[\s^2^(Fo^2^)+(0.0439P)^2^+1.0981P] where P=(Fo^2^+2Fc^2^)/3'
_refine_ls_weighting_scheme calc
_refine_ls_wR_factor_gt 0.0617
_refine_ls_wR_factor_ref 0.0673
_reflns_number_gt 5041
_reflns_number_total 5857
_reflns_threshold_expression I>2/s(I)
_cod_data_source_file om9009894_si_002.cif
_cod_data_source_block 4c
_cod_depositor_comments
;
The following automatic conversions were performed:

'_symmetry_cell_setting' value 'Orthorhombic' changed to
'orthorhombic' according to
/home/saulius/struct/CIF-dictionaries/cif_core.dic dictionary named
'cif_core.dic' version 2.4.1 from 2010-06-29.

Automatic conversion script
Id: cif_fix_values 1715 2011-07-08 13:25:40Z adriana 
;
_cod_database_code 4067519

loop_
_symmetry_equiv_pos_as_xyz
'x, y, z'
'-x+1/2, -y, z+1/2'
'-x, y+1/2, -z+1/2'
'x+1/2, -y+1/2, -z'
'-x, -y, -z'
'x-1/2, y, -z-1/2'
'x, -y-1/2, z-1/2'
'-x-1/2, y-1/2, z'

loop_
_atom_site_label
_atom_site_type_symbol
_atom_site_fract_x
_atom_site_fract_y
_atom_site_fract_z
_atom_site_U_iso_or_equiv
_atom_site_adp_type
_atom_site_occupancy
_atom_site_symmetry_multiplicity
_atom_site_calc_flag
_atom_site_refinement_flags
Pd1 Pd 0.837614(8) 0.814518(7) 0.257576(7) 0.01240(5) Uani 1 1 d .
Cl1 Cl 0.76722(3) 0.87110(3) 0.14408(3) 0.02441(10) Uani 1 1 d .
P1 P 0.71347(3) 0.72705(2) 0.37811(2) 0.01204(8) Uani 1 1 d .
S1 S 0.70979(3) 0.74559(3) 0.26342(2) 0.01755(9) Uani 1 1 d .
O1 O 0.78822(7) 0.66830(7) 0.40407(7) 0.0138(2) Uani 1 1 d .
N1 N 0.95325(9) 0.87838(8) 0.25998(8) 0.0140(3) Uani 1 1 d .
C1 C 0.87438(10) 0.69267(9) 0.39365(9) 0.0124(3) Uani 1 1 d .
C2 C 0.89861(10) 0.75277(9) 0.34203(9) 0.0131(3) Uani 1 1 d .
C3 C 0.98683(10) 0.77223(9) 0.34451(9) 0.0141(3) Uani 1 1 d .
C4 C 1.04587(10) 0.73175(10) 0.39132(10) 0.0167(3) Uani 1 1 d .
H4A H 1.1049 0.7462 0.3902 0.020 Uiso 1 1 calc R
C5 C 1.01818(11) 0.67022(10) 0.43965(10) 0.0172(3) Uani 1 1 d .
H5A H 1.0582 0.6412 0.4710 0.021 Uiso 1 1 calc R
C6 C 0.93166(10) 0.65137(10) 0.44181(10) 0.0151(3) Uani 1 1 d .
H6A H 0.9115 0.6105 0.4760 0.018 Uiso 1 1 calc R
C7 C 0.61872(10) 0.67816(9) 0.41191(10) 0.0141(3) Uani 1 1 d .
C8 C 0.54031(11) 0.70209(11) 0.37982(11) 0.0204(3) Uani 1 1 d .
H8A H 0.5389 0.7387 0.3369 0.025 Uiso 1 1 calc R
C9 C 0.46455(11) 0.67221(11) 0.41079(12) 0.0237(4) Uani 1 1 d .
H9A H 0.4109 0.6887 0.3894 0.028 Uiso 1 1 calc R
C10 C 0.46690(11) 0.61823(11) 0.47305(11) 0.0222(4) Uani 1 1 d .
H10A H 0.4149 0.5979 0.4946 0.027 Uiso 1 1 calc R
C11 C 0.54501(11) 0.59405(10) 0.50372(10) 0.0194(3) Uani 1 1 d .
H11A H 0.5464 0.5563 0.5457 0.023 Uiso 1 1 calc R
C12 C 0.62138(10) 0.62424(9) 0.47401(10) 0.0157(3) Uani 1 1 d .
H12A H 0.6749 0.6082 0.4960 0.019 Uiso 1 1 calc R
C13 C 0.72586(10) 0.81524(9) 0.43679(10) 0.0134(3) Uani 1 1 d .
C14 C 0.74081(10) 0.80666(10) 0.51739(10) 0.0159(3) Uani 1 1 d .
H14A H 0.7493 0.7554 0.5397 0.019 Uiso 1 1 calc R
C15 C 0.74328(11) 0.87373(11) 0.56516(11) 0.0205(4) Uani 1 1 d .
H15A H 0.7534 0.8684 0.6206 0.025 Uiso 1 1 calc R
C16 C 0.73110(11) 0.94874(11) 0.53260(12) 0.0247(4) Uani 1 1 d .
H16A H 0.7320 0.9943 0.5660 0.030 Uiso 1 1 calc R
C17 C 0.71782(11) 0.95734(11) 0.45247(12) 0.0250(4) Uani 1 1 d .
H17A H 0.7108 1.0089 0.4303 0.030 Uiso 1 1 calc R
C18 C 0.71465(11) 0.89081(10) 0.40384(11) 0.0191(3) Uani 1 1 d .
H18A H 0.7049 0.8966 0.3484 0.023 Uiso 1 1 calc R
C19 C 1.01087(10) 0.84331(9) 0.30143(9) 0.0155(3) Uani 1 1 d .
H19A H 1.0679 0.8634 0.3039 0.019 Uiso 1 1 calc R
C20 C 0.97106(11) 0.95750(10) 0.22215(10) 0.0181(3) Uani 1 1 d .
C21 C 0.89662(13) 1.01238(11) 0.24427(11) 0.0231(4) Uani 1 1 d .
H21A H 0.8424 0.9890 0.2260 0.035 Uiso 1 1 calc R
H21B H 0.9048 1.0643 0.2188 0.035 Uiso 1 1 calc R
H21C H 0.8949 1.0191 0.3021 0.035 Uiso 1 1 calc R
C22 C 0.97578(13) 0.94375(11) 0.13341(10) 0.0235(4) Uani 1 1 d .
H22A H 0.9220 0.9196 0.1150 0.035 Uiso 1 1 calc R
H22B H 1.0239 0.9081 0.1215 0.035 Uiso 1 1 calc R
H22C H 0.9845 0.9947 0.1062 0.035 Uiso 1 1 calc R
C23 C 1.05505(13) 0.99521(12) 0.25118(11) 0.0240(4) Uani 1 1 d .
H23A H 1.1035 0.9606 0.2374 0.036 Uiso 1 1 calc R
H23B H 1.0527 1.0020 0.3090 0.036 Uiso 1 1 calc R
H23C H 1.0627 1.0472 0.2257 0.036 Uiso 1 1 calc R

loop_
_atom_site_aniso_label
_atom_site_aniso_U_11
_atom_site_aniso_U_22
_atom_site_aniso_U_33
_atom_site_aniso_U_23
_atom_site_aniso_U_13
_atom_site_aniso_U_12
Pd1 0.01325(7) 0.01245(7) 0.01149(7) 0.00097(4) -0.00139(4) -0.00013(4)
Cl1 0.0294(2) 0.0221(2) 0.0217(2) 0.00876(16) -0.01106(17) -0.00608(17)
P1 0.01083(18) 0.01150(18) 0.01378(19) 0.00020(14) -0.00159(14) -0.00040(14)
S1 0.01557(19) 0.0225(2) 0.01459(19) 0.00179(15) -0.00326(14) -0.00314(16)
O1 0.0113(5) 0.0122(5) 0.0179(6) 0.0016(4) -0.0010(4) 0.0007(4)
N1 0.0167(7) 0.0129(6) 0.0124(6) -0.0003(5) 0.0018(5) -0.0014(5)
C1 0.0098(7) 0.0130(7) 0.0144(7) -0.0028(5) 0.0001(5) 0.0001(5)
C2 0.0137(7) 0.0132(7) 0.0123(7) -0.0025(5) -0.0005(6) 0.0020(6)
C3 0.0140(7) 0.0162(7) 0.0119(7) -0.0018(6) 0.0024(6) 0.0001(6)
C4 0.0136(7) 0.0189(8) 0.0177(8) -0.0015(6) 0.0001(6) 0.0009(6)
C5 0.0145(7) 0.0205(8) 0.0167(8) 0.0014(6) -0.0018(6) 0.0042(6)
C6 0.0149(7) 0.0147(7) 0.0157(7) 0.0007(6) -0.0002(6) 0.0013(6)
C7 0.0118(7) 0.0132(7) 0.0172(8) -0.0022(6) -0.0001(6) -0.0022(6)
C8 0.0154(8) 0.0210(8) 0.0249(9) 0.0052(7) -0.0032(7) -0.0014(7)
C9 0.0117(8) 0.0274(9) 0.0320(10) 0.0028(7) -0.0032(7) -0.0023(7)
C10 0.0154(8) 0.0233(9) 0.0279(9) -0.0005(7) 0.0013(7) -0.0071(7)
C11 0.0225(8) 0.0161(8) 0.0196(8) 0.0003(6) 0.0009(7) -0.0040(7)
C12 0.0158(7) 0.0131(7) 0.0183(8) -0.0015(6) -0.0020(6) -0.0014(6)
C13 0.0091(7) 0.0120(7) 0.0191(8) -0.0018(6) 0.0010(6) -0.0014(5)
C14 0.0098(7) 0.0166(8) 0.0212(8) -0.0012(6) 0.0022(6) -0.0018(6)
C15 0.0129(7) 0.0274(9) 0.0211(8) -0.0091(7) 0.0022(6) -0.0035(7)
C16 0.0181(8) 0.0190(9) 0.0369(11) -0.0130(8) 0.0063(7) -0.0034(7)
C17 0.0216(9) 0.0134(8) 0.0400(11) -0.0006(7) 0.0047(8) 0.0007(7)
C18 0.0170(8) 0.0147(8) 0.0255(9) 0.0019(7) 0.0009(6) 0.0019(6)
C19 0.0148(7) 0.0172(8) 0.0144(7) -0.0017(6) 0.0036(6) -0.0002(6)
C20 0.0221(8) 0.0155(8) 0.0166(8) 0.0020(6) 0.0010(6) -0.0033(6)
C21 0.0268(9) 0.0166(9) 0.0257(9) -0.0002(7) 0.0007(7) 0.0009(7)
C22 0.0306(10) 0.0230(9) 0.0168(8) 0.0034(7) 0.0033(7) -0.0049(7)
C23 0.0261(10) 0.0210(9) 0.0250(9) 0.0027(7) -0.0002(7) -0.0084(8)

loop_
_atom_type_symbol
_atom_type_description
_atom_type_scat_dispersion_real
_atom_type_scat_dispersion_imag
_atom_type_scat_source
C C 0.0033 0.0016 'International Tables Vol C Tables 4.2.6.8 and 6.1.1.4'
H H 0.0000 0.0000 'International Tables Vol C Tables 4.2.6.8 and 6.1.1.4'
N N 0.0061 0.0033 'International Tables Vol C Tables 4.2.6.8 and 6.1.1.4'
O O 0.0106 0.0060 'International Tables Vol C Tables 4.2.6.8 and 6.1.1.4'
P P 0.1023 0.0942 'International Tables Vol C Tables 4.2.6.8 and 6.1.1.4'
S S 0.1246 0.1234 'International Tables Vol C Tables 4.2.6.8 and 6.1.1.4'
Cl Cl 0.1484 0.1585 'International Tables Vol C Tables 4.2.6.8 and 6.1.1.4'
Pd Pd -0.9988 1.0072 'International Tables Vol C Tables 4.2.6.8 and 6.1.1.4'

loop_
_geom_angle_atom_site_label_1
_geom_angle_atom_site_label_2
_geom_angle_atom_site_label_3
_geom_angle
C2 Pd1 N1 81.11(6)
C2 Pd1 S1 96.76(5)
N1 Pd1 S1 176.40(4)
C2 Pd1 Cl1 171.36(5)
N1 Pd1 Cl1 101.76(4)
S1 Pd1 Cl1 80.777(18)
O1 P1 C7 103.35(7)
O1 P1 C13 106.56(7)
C7 P1 C13 107.18(7)
O1 P1 S1 113.10(5)
C7 P1 S1 111.37(6)
C13 P1 S1 114.49(6)
P1 S1 Pd1 95.58(2)
C1 O1 P1 118.70(10)
C19 N1 C20 120.70(14)
C19 N1 Pd1 112.05(11)
C20 N1 Pd1 127.22(11)
C2 C1 C6 123.77(15)
C2 C1 O1 123.22(14)
C6 C1 O1 113.00(14)
C1 C2 C3 114.54(14)
C1 C2 Pd1 134.09(12)
C3 C2 Pd1 111.21(11)
C4 C3 C2 123.10(15)
C4 C3 C19 121.23(15)
C2 C3 C19 115.34(14)
C5 C4 C3 119.60(15)
C5 C4 H4A 120.2
C3 C4 H4A 120.2
C6 C5 C4 119.30(15)
C6 C5 H5A 120.4
C4 C5 H5A 120.4
C5 C6 C1 119.58(15)
C5 C6 H6A 120.2
C1 C6 H6A 120.2
C12 C7 C8 120.53(15)
C12 C7 P1 121.25(12)
C8 C7 P1 117.87(13)
C9 C8 C7 119.67(16)
C9 C8 H8A 120.2
C7 C8 H8A 120.2
C8 C9 C10 120.00(16)
C8 C9 H9A 120.0
C10 C9 H9A 120.0
C11 C10 C9 119.89(16)
C11 C10 H10A 120.1
C9 C10 H10A 120.1
C10 C11 C12 120.77(16)
C10 C11 H11A 119.6
C12 C11 H11A 119.6
C7 C12 C11 119.14(15)
C7 C12 H12A 120.4
C11 C12 H12A 120.4
C14 C13 C18 120.31(15)
C14 C13 P1 118.13(12)
C18 C13 P1 121.40(13)
C13 C14 C15 119.21(16)
C13 C14 H14A 120.4
C15 C14 H14A 120.4
C14 C15 C16 120.49(17)
C14 C15 H15A 119.8
C16 C15 H15A 119.8
C17 C16 C15 120.28(16)
C17 C16 H16A 119.9
C15 C16 H16A 119.9
C16 C17 C18 119.99(17)
C16 C17 H17A 120.0
C18 C17 H17A 120.0
C17 C18 C13 119.70(17)
C17 C18 H18A 120.2
C13 C18 H18A 120.2
N1 C19 C3 118.21(15)
N1 C19 H19A 120.9
C3 C19 H19A 120.9
N1 C20 C22 106.97(13)
N1 C20 C21 107.03(14)
C22 C20 C21 111.70(15)
N1 C20 C23 112.92(14)
C22 C20 C23 109.66(15)
C21 C20 C23 108.57(15)
C20 C21 H21A 109.5
C20 C21 H21B 109.5
H21A C21 H21B 109.5
C20 C21 H21C 109.5
H21A C21 H21C 109.5
H21B C21 H21C 109.5
C20 C22 H22A 109.5
C20 C22 H22B 109.5
H22A C22 H22B 109.5
C20 C22 H22C 109.5
H22A C22 H22C 109.5
H22B C22 H22C 109.5
C20 C23 H23A 109.5
C20 C23 H23B 109.5
H23A C23 H23B 109.5
C20 C23 H23C 109.5
H23A C23 H23C 109.5
H23B C23 H23C 109.5

loop_
_geom_bond_atom_site_label_1
_geom_bond_atom_site_label_2
_geom_bond_distance
Pd1 C2 1.9988(16)
Pd1 N1 2.0949(15)
Pd1 S1 2.3031(6)
Pd1 Cl1 2.3974(6)
P1 O1 1.5868(12)
P1 C7 1.7804(17)
P1 C13 1.7920(16)
P1 S1 1.9547(7)
O1 C1 1.4120(19)
N1 C19 1.279(2)
N1 C20 1.501(2)
C1 C2 1.385(2)
C1 C6 1.390(2)
C2 C3 1.411(2)
C3 C4 1.388(2)
C3 C19 1.447(2)
C4 C5 1.385(2)
C4 H4A 0.9500
C5 C6 1.383(2)
C5 H5A 0.9500
C6 H6A 0.9500
C7 C12 1.384(2)
C7 C8 1.393(2)
C8 C9 1.383(2)
C8 H8A 0.9500
C9 C10 1.386(3)
C9 H9A 0.9500
C10 C11 1.381(2)
C10 H10A 0.9500
C11 C12 1.385(2)
C11 H11A 0.9500
C12 H12A 0.9500
C13 C14 1.383(2)
C13 C18 1.397(2)
C14 C15 1.385(2)
C14 H14A 0.9500
C15 C16 1.388(3)
C15 H15A 0.9500
C16 C17 1.371(3)
C16 H16A 0.9500
C17 C18 1.387(2)
C17 H17A 0.9500
C18 H18A 0.9500
C19 H19A 0.9500
C20 C22 1.512(2)
C20 C21 1.526(3)
C20 C23 1.532(2)
C21 H21A 0.9800
C21 H21B 0.9800
C21 H21C 0.9800
C22 H22A 0.9800
C22 H22B 0.9800
C22 H22C 0.9800
C23 H23A 0.9800
C23 H23B 0.9800
C23 H23C 0.9800

loop_
_geom_torsion_atom_site_label_1
_geom_torsion_atom_site_label_2
_geom_torsion_atom_site_label_3
_geom_torsion_atom_site_label_4
_geom_torsion
O1 P1 S1 Pd1 -67.85(5)
C7 P1 S1 Pd1 176.27(6)
C13 P1 S1 Pd1 54.48(6)
C2 Pd1 S1 P1 35.03(5)
Cl1 Pd1 S1 P1 -153.34(2)
C7 P1 O1 C1 -173.54(11)
C13 P1 O1 C1 -60.75(12)
S1 P1 O1 C1 65.90(11)
C2 Pd1 N1 C19 10.29(11)
Cl1 Pd1 N1 C19 -161.42(10)
C2 Pd1 N1 C20 -167.42(13)
Cl1 Pd1 N1 C20 20.87(13)
P1 O1 C1 C2 -19.71(19)
P1 O1 C1 C6 158.90(11)
C6 C1 C2 C3 -2.9(2)
O1 C1 C2 C3 175.52(13)
C6 C1 C2 Pd1 171.85(13)
O1 C1 C2 Pd1 -9.7(2)
N1 Pd1 C2 C1 172.27(17)
S1 Pd1 C2 C1 -4.81(16)
N1 Pd1 C2 C3 -12.81(11)
S1 Pd1 C2 C3 170.12(10)
C1 C2 C3 C4 3.5(2)
Pd1 C2 C3 C4 -172.48(13)
C1 C2 C3 C19 -169.95(14)
Pd1 C2 C3 C19 14.05(17)
C2 C3 C4 C5 -1.4(2)
C19 C3 C4 C5 171.69(15)
C3 C4 C5 C6 -1.5(2)
C4 C5 C6 C1 2.1(2)
C2 C1 C6 C5 0.3(2)
O1 C1 C6 C5 -178.33(14)
O1 P1 C7 C12 24.42(15)
C13 P1 C7 C12 -87.91(14)
S1 P1 C7 C12 146.15(12)
O1 P1 C7 C8 -162.40(13)
C13 P1 C7 C8 85.27(15)
S1 P1 C7 C8 -40.67(15)
C12 C7 C8 C9 0.6(3)
P1 C7 C8 C9 -172.66(15)
C7 C8 C9 C10 -0.5(3)
C8 C9 C10 C11 -0.4(3)
C9 C10 C11 C12 1.2(3)
C8 C7 C12 C11 0.3(2)
P1 C7 C12 C11 173.27(12)
C10 C11 C12 C7 -1.2(2)
O1 P1 C13 C14 -45.52(14)
C7 P1 C13 C14 64.61(14)
S1 P1 C13 C14 -171.34(11)
O1 P1 C13 C18 139.08(13)
C7 P1 C13 C18 -110.79(14)
S1 P1 C13 C18 13.26(15)
C18 C13 C14 C15 0.9(2)
P1 C13 C14 C15 -174.52(12)
C13 C14 C15 C16 -0.1(2)
C14 C15 C16 C17 -1.0(3)
C15 C16 C17 C18 1.4(3)
C16 C17 C18 C13 -0.6(3)
C14 C13 C18 C17 -0.6(2)
P1 C13 C18 C17 174.73(13)
C20 N1 C19 C3 172.46(14)
Pd1 N1 C19 C3 -5.42(18)
C4 C3 C19 N1 -179.26(15)
C2 C3 C19 N1 -5.7(2)
C19 N1 C20 C22 110.22(17)
Pd1 N1 C20 C22 -72.24(17)
C19 N1 C20 C21 -129.92(16)
Pd1 N1 C20 C21 47.61(17)
C19 N1 C20 C23 -10.5(2)
Pd1 N1 C20 C23 167.03(12)
